data_7056177
loop_
_publ_author_name
'Kerner, Christian'
'Neu, Jens P.'
'Gaffga, Maximilian'
'Lang, Johannes'
'Oelkers, Benjamin'
'Sun, Yu'
'Niedner-Schatterburg, Gereon'
'Thiel, Werner R.'

_publ_section_title
;
 Gas-phase reactivity of Cp* Group IX metal complexes bearing aromatic
 N,N&#x2019;-chelating ligands
;
_journal_name_full 'New J. Chem.'
_journal_paper_doi 10.1039/C7NJ01079F
_journal_year 2017
_chemical_formula_sum 'C19 H23 B Cl F4 Ir N4'
_chemical_formula_weight 621.87
_space_group_crystal_system monoclinic
_space_group_IT_number 14
_space_group_name_Hall '-P 2yn'
_space_group_name_H-M_alt 'P 1 21/n 1'
_symmetry_space_group_name_Hall '-P 2yn'
_symmetry_space_group_name_H-M 'P 1 21/n 1'
_atom_sites_solution_hydrogens mixed
_atom_sites_solution_primary direct
_atom_sites_solution_secondary difmap
_audit_creation_method SHELXL-2014/7
_audit_update_record
;
2017-03-31 deposited with the CCDC.
2017-05-16 downloaded from the CCDC.
;
_cell_angle_alpha 90
_cell_angle_beta 90.195(1)
_cell_angle_gamma 90
_cell_formula_units_Z 4
_cell_length_a 8.8142(1)
_cell_length_b 15.6347(2)
_cell_length_c 15.1228(2)
_cell_measurement_reflns_used 9575
_cell_measurement_temperature 150(2)
_cell_measurement_theta_max 32.1320
_cell_measurement_theta_min 3.7020
_cell_volume 2084.02(5)
_computing_cell_refinement 'CrysAlisPro, Agilent Technologies'
_computing_data_collection 'CrysAlisPro, Agilent Technologies'
_computing_data_reduction 'CrysAlisPro, Agilent Technologies'
_computing_structure_refinement 'SHELXL-2014/7 (Sheldrick, 2014)'
_computing_structure_solution 'SIR92 (Giacovazzo et al., 1994)'
_diffrn_ambient_temperature 150(2)
_diffrn_detector_area_resol_mean 16.1399
_diffrn_measured_fraction_theta_full 0.998
_diffrn_measured_fraction_theta_max 0.917
_diffrn_measurement_device_type 'Xcalibur, Sapphire3, Gemini ultra'
_diffrn_measurement_method '\w scans'
_diffrn_radiation_type 'Mo K\a'
_diffrn_radiation_wavelength 0.71073
_diffrn_reflns_av_R_equivalents 0.0243
_diffrn_reflns_av_unetI/netI 0.0253
_diffrn_reflns_Laue_measured_fraction_full 0.998
_diffrn_reflns_Laue_measured_fraction_max 0.917
_diffrn_reflns_limit_h_max 12
_diffrn_reflns_limit_h_min -12
_diffrn_reflns_limit_k_max 23
_diffrn_reflns_limit_k_min -17
_diffrn_reflns_limit_l_max 22
_diffrn_reflns_limit_l_min -22
_diffrn_reflns_number 21720
_diffrn_reflns_point_group_measured_fraction_full 0.998
_diffrn_reflns_point_group_measured_fraction_max 0.917
_diffrn_reflns_theta_full 25.242
_diffrn_reflns_theta_max 32.432
_diffrn_reflns_theta_min 2.933
_diffrn_source 'Enhance (Mo) X-ray Source'
_exptl_absorpt_coefficient_mu 6.584
_exptl_absorpt_correction_T_max 0.330
_exptl_absorpt_correction_T_min 0.168
_exptl_absorpt_correction_type analytical
_exptl_absorpt_process_details
;
CrysAlisPro, Agilent Technologies,
Version 1.171.37.35 (release 13-08-2014 CrysAlis171 .NET)
(compiled Aug 13 2014,18:06:01)
Analytical numeric absorption correction using a multifaceted crystal
            model based on expressions derived by R.C. Clark & J.S. Reid.
(Clark, R. C. & Reid, J. S. (1995). Acta Cryst. A51, 887-897)
Empirical absorption correction using spherical harmonics,
 implemented in SCALE3 ABSPACK scaling algorithm.
;
_exptl_crystal_colour yellow
_exptl_crystal_density_diffrn 1.982
_exptl_crystal_description 'transparent block'
_exptl_crystal_F_000 1200
_exptl_crystal_size_max 0.364
_exptl_crystal_size_mid 0.305
_exptl_crystal_size_min 0.224
_refine_diff_density_max 0.716
_refine_diff_density_min -0.914
_refine_diff_density_rms 0.106
_refine_ls_extinction_method none
_refine_ls_goodness_of_fit_ref 1.124
_refine_ls_hydrogen_treatment mixed
_refine_ls_matrix_type full
_refine_ls_number_parameters 282
_refine_ls_number_reflns 6873
_refine_ls_number_restraints 2
_refine_ls_restrained_S_all 1.124
_refine_ls_R_factor_all 0.0267
_refine_ls_R_factor_gt 0.0229
_refine_ls_shift/su_max 0.003
_refine_ls_shift/su_mean 0.000
_refine_ls_structure_factor_coef Fsqd
_refine_ls_weighting_details 'w=1/[\s^2^(Fo^2^)+(0.0115P)^2^+2.6993P] where P=(Fo^2^+2Fc^2^)/3'
_refine_ls_weighting_scheme calc
_refine_ls_wR_factor_gt 0.0453
_refine_ls_wR_factor_ref 0.0466
_reflns_Friedel_coverage 0.000
_reflns_number_gt 6323
_reflns_number_total 6873
_reflns_threshold_expression 'I > 2\s(I)'
_cod_data_source_file c7nj01079f2.cif
_cod_data_source_block shelx
_cod_database_code 7056177
_shelx_shelxl_version_number 2014/7
_shelx_space_group_comment
;
The symmetry employed for this shelxl refinement is uniquely defined
by the following loop, which should always be used as a source of
symmetry information in preference to the above space-group names.
They are only intended as comments.
;
_shelx_estimated_absorpt_t_min 0.198
_shelx_estimated_absorpt_t_max 0.320

loop_
_space_group_symop_operation_xyz
'x, y, z'
'-x+1/2, y+1/2, -z+1/2'
'-x, -y, -z'
'x-1/2, -y-1/2, z-1/2'

loop_
_atom_site_label
_atom_site_type_symbol
_atom_site_fract_x
_atom_site_fract_y
_atom_site_fract_z
_atom_site_U_iso_or_equiv
_atom_site_adp_type
_atom_site_occupancy
_atom_site_site_symmetry_order
_atom_site_calc_flag
_atom_site_refinement_flags_posn
_atom_site_refinement_flags_adp
C1 C -0.0938(3) 0.53150(17) 0.72208(19) 0.0242(5) Uani 1 1 d . .
H1 H -0.0514 0.5566 0.7738 0.029 Uiso 1 1 calc R U
C2 C -0.2354(3) 0.5577(2) 0.6930(2) 0.0305(6) Uani 1 1 d . .
H2 H -0.2904 0.5998 0.7248 0.037 Uiso 1 1 calc R U
C3 C -0.2951(3) 0.5223(2) 0.6178(2) 0.0329(7) Uani 1 1 d . .
H3 H -0.3925 0.5395 0.5974 0.039 Uiso 1 1 calc R U
C4 C -0.2143(3) 0.4618(2) 0.5717(2) 0.0292(6) Uani 1 1 d . .
H4 H -0.2546 0.4374 0.5192 0.035 Uiso 1 1 calc R U
C5 C -0.0717(3) 0.43680(16) 0.60364(17) 0.0200(5) Uani 1 1 d . .
C6 C 0.0313(3) 0.37961(16) 0.55686(16) 0.0198(5) Uani 1 1 d . .
C7 C -0.0019(3) 0.3382(2) 0.47900(19) 0.0299(6) Uani 1 1 d . .
H7 H -0.0980 0.3432 0.4509 0.036 Uiso 1 1 calc R U
C8 C 0.1134(4) 0.2887(2) 0.4441(2) 0.0353(7) Uani 1 1 d . .
H8 H 0.0904 0.2540 0.3943 0.042 Uiso 1 1 calc R U
C9 C 0.2809(3) 0.33391(16) 0.54785(17) 0.0222(5) Uani 1 1 d . .
C10 C 0.2488(3) 0.43675(17) 0.86251(17) 0.0221(5) Uani 1 1 d . .
C11 C 0.1090(3) 0.39083(17) 0.85853(16) 0.0205(5) Uani 1 1 d . .
C12 C 0.1320(3) 0.31319(16) 0.80953(16) 0.0177(4) Uani 1 1 d . .
C13 C 0.2921(3) 0.30804(16) 0.78857(16) 0.0185(5) Uani 1 1 d . .
C14 C 0.3638(3) 0.38460(17) 0.81960(17) 0.0210(5) Uani 1 1 d . .
C15 C 0.2781(4) 0.5193(2) 0.9094(2) 0.0355(7) Uani 1 1 d . .
H15A H 0.1860 0.5544 0.9082 0.053 Uiso 1 1 calc R U
H15B H 0.3606 0.5499 0.8798 0.053 Uiso 1 1 calc R U
H15C H 0.3069 0.5076 0.9709 0.053 Uiso 1 1 calc R U
C16 C -0.0383(3) 0.4161(2) 0.89886(19) 0.0293(6) Uani 1 1 d . .
H16A H -0.0517 0.3857 0.9550 0.044 Uiso 1 1 calc R U
H16B H -0.1214 0.4014 0.8585 0.044 Uiso 1 1 calc R U
H16C H -0.0386 0.4779 0.9097 0.044 Uiso 1 1 calc R U
C17 C 0.0171(3) 0.24531(17) 0.79410(19) 0.0254(5) Uani 1 1 d . .
H17A H 0.0109 0.2084 0.8464 0.038 Uiso 1 1 calc R U
H17B H 0.0466 0.2110 0.7427 0.038 Uiso 1 1 calc R U
H17C H -0.0820 0.2717 0.7830 0.038 Uiso 1 1 calc R U
C18 C 0.3656(3) 0.23264(17) 0.74543(19) 0.0255(5) Uani 1 1 d . .
H18A H 0.4702 0.2471 0.7297 0.038 Uiso 1 1 calc R U
H18B H 0.3089 0.2173 0.6919 0.038 Uiso 1 1 calc R U
H18C H 0.3657 0.1841 0.7865 0.038 Uiso 1 1 calc R U
C19 C 0.5276(3) 0.4076(2) 0.8150(2) 0.0322(7) Uani 1 1 d . .
H19A H 0.5738 0.4015 0.8737 0.048 Uiso 1 1 calc R U
H19B H 0.5379 0.4669 0.7949 0.048 Uiso 1 1 calc R U
H19C H 0.5790 0.3694 0.7732 0.048 Uiso 1 1 calc R U
N1 N -0.0146(2) 0.47082(13) 0.67836(14) 0.0188(4) Uani 1 1 d . .
N2 N 0.1708(2) 0.37334(13) 0.59519(13) 0.0180(4) Uani 1 1 d . .
N3 N 0.2530(3) 0.28656(16) 0.47534(16) 0.0309(5) Uani 1 1 d . .
N4 N 0.4239(3) 0.34289(17) 0.57340(17) 0.0283(5) Uani 1 1 d D .
H4A H 0.494(3) 0.3103(19) 0.548(2) 0.034 Uiso 1 1 d D U
H4B H 0.442(4) 0.3774(19) 0.6187(18) 0.034 Uiso 1 1 d D U
F1 F 0.6797(2) 0.24343(12) 0.50920(12) 0.0351(4) Uani 1 1 d . .
F2 F 0.6137(3) 0.13383(16) 0.59761(16) 0.0654(7) Uani 1 1 d . .
F3 F 0.7295(3) 0.24868(17) 0.65523(14) 0.0574(6) Uani 1 1 d . .
F4 F 0.8623(3) 0.15884(19) 0.5675(2) 0.0818(9) Uani 1 1 d . .
Cl1 Cl 0.31352(7) 0.54132(4) 0.66298(4) 0.02239(12) Uani 1 1 d . .
Ir1 Ir 0.18806(2) 0.41919(2) 0.72529(2) 0.01452(3) Uani 1 1 d . .
B1 B 0.7240(4) 0.1951(2) 0.5827(3) 0.0346(8) Uani 1 1 d . .

loop_
_atom_site_aniso_label
_atom_site_aniso_U_11
_atom_site_aniso_U_22
_atom_site_aniso_U_33
_atom_site_aniso_U_23
_atom_site_aniso_U_13
_atom_site_aniso_U_12
C1 0.0228(12) 0.0230(13) 0.0268(13) 0.0054(10) 0.0074(10) 0.0057(9)
C2 0.0227(13) 0.0323(15) 0.0365(16) 0.0116(12) 0.0100(12) 0.0107(11)
C3 0.0168(12) 0.0441(18) 0.0379(17) 0.0173(14) 0.0051(11) 0.0046(11)
C4 0.0199(12) 0.0399(16) 0.0276(14) 0.0105(12) -0.0025(11) -0.0050(11)
C5 0.0163(10) 0.0246(12) 0.0192(12) 0.0048(9) 0.0021(9) -0.0044(9)
C6 0.0204(11) 0.0222(12) 0.0167(11) 0.0030(9) 0.0006(9) -0.0053(9)
C7 0.0307(14) 0.0356(16) 0.0233(13) -0.0029(11) -0.0030(11) -0.0088(12)
C8 0.0474(18) 0.0325(16) 0.0259(15) -0.0105(12) 0.0000(13) -0.0068(13)
C9 0.0278(13) 0.0191(12) 0.0197(12) 0.0024(9) 0.0066(10) 0.0029(9)
C10 0.0261(12) 0.0240(13) 0.0161(11) -0.0011(9) -0.0012(10) -0.0004(9)
C11 0.0251(12) 0.0227(12) 0.0136(11) 0.0026(9) 0.0025(9) 0.0025(9)
C12 0.0176(11) 0.0203(11) 0.0152(11) 0.0028(8) 0.0011(9) 0.0010(8)
C13 0.0175(11) 0.0221(12) 0.0159(11) 0.0046(9) -0.0001(9) 0.0001(8)
C14 0.0207(11) 0.0237(12) 0.0186(12) 0.0049(9) -0.0032(9) -0.0022(9)
C15 0.0498(19) 0.0316(16) 0.0251(15) -0.0078(12) -0.0007(14) -0.0081(13)
C16 0.0315(14) 0.0337(15) 0.0229(13) 0.0023(11) 0.0120(11) 0.0087(12)
C17 0.0230(12) 0.0228(12) 0.0303(14) 0.0032(10) 0.0003(10) -0.0042(10)
C18 0.0256(13) 0.0234(13) 0.0274(14) 0.0044(10) 0.0069(11) 0.0099(10)
C19 0.0222(13) 0.0395(17) 0.0349(16) 0.0099(13) -0.0084(12) -0.0083(11)
N1 0.0165(9) 0.0207(10) 0.0191(10) 0.0050(8) 0.0022(8) 0.0012(7)
N2 0.0208(10) 0.0182(10) 0.0150(9) 0.0008(7) 0.0027(8) 0.0008(7)
N3 0.0405(14) 0.0289(13) 0.0232(12) -0.0062(10) 0.0049(10) 0.0044(10)
N4 0.0247(12) 0.0336(13) 0.0267(12) -0.0022(10) 0.0044(10) 0.0086(10)
F1 0.0347(9) 0.0392(10) 0.0315(9) 0.0035(8) 0.0041(8) 0.0014(8)
F2 0.0869(18) 0.0513(14) 0.0579(15) 0.0157(12) -0.0012(13) -0.0323(13)
F3 0.0496(13) 0.0829(17) 0.0395(12) -0.0145(12) -0.0124(10) -0.0068(12)
F4 0.0572(16) 0.081(2) 0.107(2) 0.0143(17) 0.0076(15) 0.0424(14)
Cl1 0.0222(3) 0.0184(3) 0.0266(3) 0.0032(2) 0.0024(2) -0.0026(2)
Ir1 0.01500(4) 0.01526(4) 0.01330(4) 0.00025(3) 0.00114(3) 0.00081(3)
B1 0.0329(17) 0.0340(19) 0.0368(19) 0.0032(14) 0.0006(15) 0.0003(14)

loop_
_atom_type_symbol
_atom_type_description
_atom_type_scat_dispersion_real
_atom_type_scat_dispersion_imag
_atom_type_scat_source
C C 0.0033 0.0016 'International Tables Vol C Tables 4.2.6.8 and 6.1.1.4'
H H 0.0000 0.0000 'International Tables Vol C Tables 4.2.6.8 and 6.1.1.4'
N N 0.0061 0.0033 'International Tables Vol C Tables 4.2.6.8 and 6.1.1.4'
F F 0.0171 0.0103 'International Tables Vol C Tables 4.2.6.8 and 6.1.1.4'
Cl Cl 0.1484 0.1585 'International Tables Vol C Tables 4.2.6.8 and 6.1.1.4'
Ir Ir -1.4442 7.9887 'International Tables Vol C Tables 4.2.6.8 and 6.1.1.4'
B B 0.0013 0.0007 'International Tables Vol C Tables 4.2.6.8 and 6.1.1.4'

loop_
_geom_angle_atom_site_label_1
_geom_angle_atom_site_label_2
_geom_angle_atom_site_label_3
_geom_angle
N1 C1 C2 121.2(3)
N1 C1 H1 119.4
C2 C1 H1 119.4
C3 C2 C1 119.2(3)
C3 C2 H2 120.4
C1 C2 H2 120.4
C2 C3 C4 120.1(3)
C2 C3 H3 120.0
C4 C3 H3 120.0
C3 C4 C5 118.9(3)
C3 C4 H4 120.5
C5 C4 H4 120.5
N1 C5 C4 120.8(3)
N1 C5 C6 114.7(2)
C4 C5 C6 124.3(2)
N2 C6 C7 121.4(3)
N2 C6 C5 113.6(2)
C7 C6 C5 125.0(2)
C6 C7 C8 115.8(3)
C6 C7 H7 122.1
C8 C7 H7 122.1
N3 C8 C7 124.4(3)
N3 C8 H8 117.8
C7 C8 H8 117.8
N4 C9 N3 117.9(3)
N4 C9 N2 118.7(2)
N3 C9 N2 123.4(3)
C11 C10 C14 107.6(2)
C11 C10 C15 127.0(3)
C14 C10 C15 125.2(3)
C11 C10 Ir1 71.59(14)
C14 C10 Ir1 70.79(14)
C15 C10 Ir1 127.4(2)
C10 C11 C12 108.9(2)
C10 C11 C16 127.1(2)
C12 C11 C16 124.0(2)
C10 C11 Ir1 70.00(14)
C12 C11 Ir1 69.46(14)
C16 C11 Ir1 127.30(18)
C11 C12 C13 107.4(2)
C11 C12 C17 126.0(2)
C13 C12 C17 126.1(2)
C11 C12 Ir1 71.77(14)
C13 C12 Ir1 71.77(14)
C17 C12 Ir1 128.04(18)
C14 C13 C12 108.1(2)
C14 C13 C18 127.6(2)
C12 C13 C18 124.2(2)
C14 C13 Ir1 70.28(14)
C12 C13 Ir1 69.15(13)
C18 C13 Ir1 128.14(17)
C13 C14 C10 107.9(2)
C13 C14 C19 127.8(3)
C10 C14 C19 124.2(3)
C13 C14 Ir1 71.32(14)
C10 C14 Ir1 69.94(14)
C19 C14 Ir1 126.77(19)
C10 C15 H15A 109.5
C10 C15 H15B 109.5
H15A C15 H15B 109.5
C10 C15 H15C 109.5
H15A C15 H15C 109.5
H15B C15 H15C 109.5
C11 C16 H16A 109.5
C11 C16 H16B 109.5
H16A C16 H16B 109.5
C11 C16 H16C 109.5
H16A C16 H16C 109.5
H16B C16 H16C 109.5
C12 C17 H17A 109.5
C12 C17 H17B 109.5
H17A C17 H17B 109.5
C12 C17 H17C 109.5
H17A C17 H17C 109.5
H17B C17 H17C 109.5
C13 C18 H18A 109.5
C13 C18 H18B 109.5
H18A C18 H18B 109.5
C13 C18 H18C 109.5
H18A C18 H18C 109.5
H18B C18 H18C 109.5
C14 C19 H19A 109.5
C14 C19 H19B 109.5
H19A C19 H19B 109.5
C14 C19 H19C 109.5
H19A C19 H19C 109.5
H19B C19 H19C 109.5
C5 N1 C1 119.8(2)
C5 N1 Ir1 116.80(17)
C1 N1 Ir1 123.30(18)
C9 N2 C6 117.1(2)
C9 N2 Ir1 126.89(17)
C6 N2 Ir1 115.93(16)
C8 N3 C9 116.5(3)
C9 N4 H4A 119(2)
C9 N4 H4B 117(2)
H4A N4 H4B 124(3)
N1 Ir1 N2 75.73(8)
N1 Ir1 C12 107.58(9)
N2 Ir1 C12 106.03(9)
N1 Ir1 C10 119.21(9)
N2 Ir1 C10 164.01(9)
C12 Ir1 C10 65.49(10)
N1 Ir1 C14 158.41(10)
N2 Ir1 C14 125.46(9)
C12 Ir1 C14 65.38(9)
C10 Ir1 C14 39.27(10)
N1 Ir1 C11 96.74(9)
N2 Ir1 C11 140.77(9)
C12 Ir1 C11 38.76(9)
C10 Ir1 C11 38.41(10)
C14 Ir1 C11 64.63(10)
N1 Ir1 C13 144.68(9)
N2 Ir1 C13 99.67(9)
C12 Ir1 C13 39.08(9)
C10 Ir1 C13 65.01(10)
C14 Ir1 C13 38.39(9)
C11 Ir1 C13 64.41(9)
N1 Ir1 Cl1 87.35(6)
N2 Ir1 Cl1 86.32(6)
C12 Ir1 Cl1 162.41(7)
C10 Ir1 Cl1 99.38(7)
C14 Ir1 Cl1 97.32(7)
C11 Ir1 Cl1 132.35(7)
C13 Ir1 Cl1 127.70(7)
F4 B1 F3 110.9(3)
F4 B1 F2 111.6(3)
F3 B1 F2 108.2(3)
F4 B1 F1 109.8(3)
F3 B1 F1 108.2(3)
F2 B1 F1 108.0(3)

loop_
_geom_bond_atom_site_label_1
_geom_bond_atom_site_label_2
_geom_bond_distance
C1 N1 1.352(3)
C1 C2 1.384(4)
C1 H1 0.9500
C2 C3 1.369(5)
C2 H2 0.9500
C3 C4 1.374(4)
C3 H3 0.9500
C4 C5 1.401(4)
C4 H4 0.9500
C5 N1 1.345(3)
C5 C6 1.459(4)
C6 N2 1.361(3)
C6 C7 1.375(4)
C7 C8 1.383(5)
C7 H7 0.9500
C8 N3 1.316(4)
C8 H8 0.9500
C9 N4 1.325(4)
C9 N3 1.345(3)
C9 N2 1.356(3)
C10 C11 1.427(4)
C10 C14 1.455(4)
C10 C15 1.494(4)
C10 Ir1 2.159(3)
C11 C12 1.437(4)
C11 C16 1.490(4)
C11 Ir1 2.180(2)
C12 C13 1.450(3)
C12 C17 1.485(3)
C12 Ir1 2.149(2)
C13 C14 1.432(4)
C13 C18 1.496(4)
C13 Ir1 2.184(2)
C14 C19 1.490(4)
C14 Ir1 2.170(2)
C15 H15A 0.9800
C15 H15B 0.9800
C15 H15C 0.9800
C16 H16A 0.9800
C16 H16B 0.9800
C16 H16C 0.9800
C17 H17A 0.9800
C17 H17B 0.9800
C17 H17C 0.9800
C18 H18A 0.9800
C18 H18B 0.9800
C18 H18C 0.9800
C19 H19A 0.9800
C19 H19B 0.9800
C19 H19C 0.9800
N1 Ir1 2.083(2)
N2 Ir1 2.099(2)
N4 H4A 0.889(18)
N4 H4B 0.887(18)
F1 B1 1.398(4)
F2 B1 1.384(4)
F3 B1 1.381(4)
F4 B1 1.364(4)
Cl1 Ir1 2.4008(6)
